data_2013192
loop_
_publ_author_name
'Kato, Masako'
'Ikemori, Mana'

_publ_section_title
;
 Dichloro(4,4'-dinonyl-2,2'-bipyridine-\k^2^<i>N</i>,<i>N</i>')platinum(II)
;
_journal_issue 1
_journal_name_full 'Acta Crystallographica Section C'
_journal_page_first m25
_journal_page_last m26
_journal_paper_doi 10.1107/S010827010202156X
_journal_volume 59
_journal_year 2003
_chemical_formula_iupac '[Pt Cl2 (C28 H44 N2)]'
_chemical_formula_moiety 'C28 H44 Cl2 N2 Pt'
_chemical_formula_sum 'C28 H44 Cl2 N2 Pt'
_chemical_formula_weight 674.66
_space_group_IT_number 14
_symmetry_cell_setting monoclinic
_symmetry_space_group_name_Hall '-P 2yab'
_symmetry_space_group_name_H-M 'P 1 21/a 1'
_cell_angle_alpha 90
_cell_angle_beta 113.725(4)
_cell_angle_gamma 90
_cell_formula_units_Z 4
_cell_length_a 16.663(2)
_cell_length_b 10.6209(5)
_cell_length_c 17.652(2)
_cell_measurement_reflns_used 8757
_cell_measurement_temperature 173.2
_cell_measurement_theta_max 27.5
_cell_measurement_theta_min 3.0
_cell_volume 2860.0(5)
_computing_cell_refinement CrystalClear
_computing_data_collection 'CrystalClear (Molecular Structure Corporation & Rigaku Corporation, 2001)'
_computing_data_reduction 'TEXSAN (Molecular Structure Corporation & Rigaku Corporation, 2000)'
_computing_molecular_graphics 'ORTEPII (Johnson, 1976)'
_computing_publication_material TEXSAN
_computing_structure_refinement 'SHELXL97 (Sheldrick, 1997)'
_computing_structure_solution 'SIR92 (Altomare, 1994)'
_diffrn_measured_fraction_theta_full 1.0
_diffrn_measured_fraction_theta_max 1.0
_diffrn_measurement_device_type 'Rigaku/MSC Mercury CCD area-detector'
_diffrn_measurement_method \w
_diffrn_radiation_type 'Mo K\a'
_diffrn_radiation_wavelength 0.7107
_diffrn_reflns_av_R_equivalents 0.041
_diffrn_reflns_limit_h_max 21
_diffrn_reflns_limit_h_min -20
_diffrn_reflns_limit_k_max 13
_diffrn_reflns_limit_k_min -13
_diffrn_reflns_limit_l_max 22
_diffrn_reflns_limit_l_min -16
_diffrn_reflns_number 22444
_diffrn_reflns_theta_full 27.49
_diffrn_reflns_theta_max 27.49
_diffrn_reflns_theta_min 3.02
_exptl_absorpt_coefficient_mu 5.091
_exptl_absorpt_correction_T_max 0.695
_exptl_absorpt_correction_T_min 0.126
_exptl_absorpt_correction_type numerical
_exptl_absorpt_process_details '(NUMABS; Higashi, 1999)'
_exptl_crystal_colour yellow
_exptl_crystal_density_diffrn 1.567
_exptl_crystal_density_meas 1.520(10)
_exptl_crystal_density_method 'flotation in hexane/CCl~4~ at 294 K'
_exptl_crystal_description plate
_exptl_crystal_F_000 1352.00
_exptl_crystal_size_max 0.64
_exptl_crystal_size_mid 0.47
_exptl_crystal_size_min 0.11
_refine_diff_density_max 3.39
_refine_diff_density_min -0.95
_refine_ls_extinction_expression Fc^*^=kFc[1+0.001xFc^2^\l^3^/sin(2\q)]^-1/4^
_refine_ls_extinction_method none
_refine_ls_goodness_of_fit_ref 1.150
_refine_ls_hydrogen_treatment constr
_refine_ls_number_parameters 319
_refine_ls_number_reflns 6472
_refine_ls_R_factor_gt 0.040
_refine_ls_shift/su_max -0.009
_refine_ls_structure_factor_coef Fsqd
_refine_ls_weighting_details 'w = 1/[\s^2^(Fo^2^) + (0.0220P)^2^+9.2477P] where P=(Fo^2^+2Fc^2^)/3'
_refine_ls_weighting_scheme calc
_refine_ls_wR_factor_ref 0.084
_reflns_number_gt 5860
_reflns_number_total 6472
_reflns_threshold_expression I>2\s(I)
_cod_data_source_file ob1092.cif
_cod_data_source_block I
_cod_original_cell_volume 2860.0(4)
_cod_original_sg_symbol_H-M 'P 21/a'
_cod_database_code 2013192
_cod_database_fobs_code 2013192

loop_
_symmetry_equiv_pos_as_xyz
x,y,z
1/2-x,1/2+y,-z
-x,-y,-z
1/2+x,1/2-y,z

loop_
_atom_site_label
_atom_site_fract_x
_atom_site_fract_y
_atom_site_fract_z
_atom_site_U_iso_or_equiv
_atom_site_adp_type
_atom_site_calc_flag
_atom_site_refinement_flags
_atom_site_occupancy
_atom_site_disorder_assembly
_atom_site_disorder_group
_atom_site_type_symbol
Pt1 0.634730(10) 0.16242(2) 0.546710(10) 0.02687(6) Uani d . 1.00 . . Pt
Cl1 0.77327(8) 0.07880(10) 0.61051(8) 0.0391(3) Uani d . 1.00 . . Cl
Cl2 0.66905(9) 0.30950(10) 0.65009(9) 0.0453(3) Uani d . 1.00 . . Cl
N1 0.5949(3) 0.0391(3) 0.4522(2) 0.0273(8) Uani d . 1.00 . . N
N2 0.5098(3) 0.2196(4) 0.4871(2) 0.0280(8) Uani d . 1.00 . . N
C1 0.6455(3) -0.0483(4) 0.4376(3) 0.0310(10) Uani d . 1.00 . . C
C2 0.6125(3) -0.1288(5) 0.3708(3) 0.0330(10) Uani d . 1.00 . . C
C3 0.5250(3) -0.1229(4) 0.3168(3) 0.0304(10) Uani d . 1.00 . . C
C4 0.4732(3) -0.0323(4) 0.3326(3) 0.0272(9) Uani d . 1.00 . . C
C5 0.5091(3) 0.0477(4) 0.3997(3) 0.0254(9) Uani d . 1.00 . . C
C6 0.4602(3) 0.1472(4) 0.4205(3) 0.0252(9) Uani d . 1.00 . . C
C7 0.3713(3) 0.1660(4) 0.3801(3) 0.0267(9) Uani d . 1.00 . . C
C8 0.3295(3) 0.2623(4) 0.4030(3) 0.0300(10) Uani d . 1.00 . . C
C9 0.3817(4) 0.3391(4) 0.4679(3) 0.0340(10) Uani d . 1.00 . . C
C10 0.4705(3) 0.3149(4) 0.5090(3) 0.0330(10) Uani d . 1.00 . . C
C11 0.4886(4) -0.2083(5) 0.2427(3) 0.0360(10) Uani d . 1.00 . . C
C12 0.5151(4) -0.1648(4) 0.1734(3) 0.0340(10) Uani d . 1.00 . . C
C13 0.4847(4) -0.2526(5) 0.0995(3) 0.0370(10) Uani d . 1.00 . . C
C14 0.5121(4) -0.2111(5) 0.0314(3) 0.0380(10) Uani d . 1.00 . . C
C15 0.4876(4) -0.3033(5) -0.0404(3) 0.0390(10) Uani d . 1.00 . . C
C16 0.5125(3) -0.2614(5) -0.1100(3) 0.0350(10) Uani d . 1.00 . . C
C17 0.4943(3) -0.3589(5) -0.1777(3) 0.0360(10) Uani d . 1.00 . . C
C18 0.5130(3) -0.3176(5) -0.2509(3) 0.0340(10) Uani d . 1.00 . . C
C19 0.5075(4) -0.4236(5) -0.3103(4) 0.0480(10) Uani d . 1.00 . . C
C20 0.2324(3) 0.2829(5) 0.3604(3) 0.0340(10) Uani d . 1.00 . . C
C21 0.2077(3) 0.3848(5) 0.2936(3) 0.0350(10) Uani d . 1.00 . . C
C22 0.2334(4) 0.3513(5) 0.2227(4) 0.0400(10) Uani d . 1.00 . . C
C23 0.2112(4) 0.4515(6) 0.1563(4) 0.0440(10) Uani d . 1.00 . . C
C24 0.2412(4) 0.4181(7) 0.0887(4) 0.060(2) Uani d . 1.00 . . C
C25 0.2218(5) 0.5118(9) 0.0204(4) 0.078(2) Uani d . 1.00 . . C
C26 0.2564(8) 0.4410(10) -0.0438(8) 0.058(3) Uani d P 0.64 . . C
C26' 0.2680(10) 0.532(2) -0.0330(10) 0.059(5) Uani d P 0.36 . . C
C27 0.2402(7) 0.5140(10) -0.1178(6) 0.057(2) Uani d P 0.64 . . C
C27' 0.243(2) 0.424(2) -0.0920(10) 0.060(6) Uani d P 0.36 . . C
C28 0.2796(5) 0.4465(10) -0.1670(5) 0.083(3) Uani d . 1.00 . . C
H1 0.7055 -0.0529 0.4746 0.0315 Uiso calc . 1.00 . . H
H2 0.6507 -0.1883 0.3625 0.0332 Uiso calc . 1.00 . . H
H3 0.4125 -0.0263 0.2964 0.0272 Uiso calc . 1.00 . . H
H4 0.3387 0.1113 0.3356 0.0267 Uiso calc . 1.00 . . H
H5 0.3568 0.4081 0.4845 0.0340 Uiso calc . 1.00 . . H
H6 0.5044 0.3671 0.5543 0.0326 Uiso calc . 1.00 . . H
H7 0.5104 -0.2915 0.2581 0.0357 Uiso calc . 1.00 . . H
H8 0.4267 -0.2089 0.2220 0.0357 Uiso calc . 1.00 . . H
H9 0.4899 -0.0849 0.1548 0.0341 Uiso calc . 1.00 . . H
H10 0.5770 -0.1594 0.1947 0.0341 Uiso calc . 1.00 . . H
H11 0.5095 -0.3339 0.1178 0.0371 Uiso calc . 1.00 . . H
H12 0.4231 -0.2581 0.0772 0.0371 Uiso calc . 1.00 . . H
H13 0.4851 -0.1325 0.0113 0.0382 Uiso calc . 1.00 . . H
H14 0.5743 -0.2008 0.0551 0.0382 Uiso calc . 1.00 . . H
H15 0.5161 -0.3813 -0.0204 0.0386 Uiso calc . 1.00 . . H
H16 0.4260 -0.3152 -0.0632 0.0386 Uiso calc . 1.00 . . H
H17 0.4800 -0.1878 -0.1333 0.0351 Uiso calc . 1.00 . . H
H18 0.5732 -0.2432 -0.0866 0.0351 Uiso calc . 1.00 . . H
H19 0.5294 -0.4307 -0.1540 0.0361 Uiso calc . 1.00 . . H
H20 0.4341 -0.3811 -0.1977 0.0361 Uiso calc . 1.00 . . H
H21 0.4720 -0.2541 -0.2803 0.0338 Uiso calc . 1.00 . . H
H22 0.5707 -0.2830 -0.2308 0.0338 Uiso calc . 1.00 . . H
H23 0.4498 -0.4582 -0.3321 0.0484 Uiso calc . 1.00 . . H
H24 0.5204 -0.3926 -0.3548 0.0484 Uiso calc . 1.00 . . H
H25 0.5484 -0.4879 -0.2822 0.0484 Uiso calc . 1.00 . . H
H26 0.2059 0.2053 0.3338 0.0345 Uiso calc . 1.00 . . H
H27 0.2096 0.3047 0.3995 0.0345 Uiso calc . 1.00 . . H
H28 0.1461 0.3978 0.2727 0.0348 Uiso calc . 1.00 . . H
H29 0.2370 0.4602 0.3193 0.0348 Uiso calc . 1.00 . . H
H30 0.2947 0.3374 0.2446 0.0404 Uiso calc . 1.00 . . H
H31 0.2034 0.2765 0.1975 0.0404 Uiso calc . 1.00 . . H
H32 0.1498 0.4631 0.1316 0.0443 Uiso calc . 1.00 . . H
H33 0.2391 0.5281 0.1811 0.0443 Uiso calc . 1.00 . . H
H34 0.3035 0.4063 0.1144 0.0598 Uiso calc . 1.00 . . H
H35 0.2145 0.3407 0.0652 0.0598 Uiso calc . 1.00 . . H
H36 0.1635 0.4944 -0.0154 0.0780 Uiso calc . 1.00 . . H
H37 0.2521 0.5891 0.0383 0.0780 Uiso calc . 1.00 . . H
H38 0.3196 0.4266 -0.0121 0.0580 Uiso calc P 0.64 . . H
H38' 0.2503 0.6084 -0.0608 0.0593 Uiso calc P 0.36 . . H
H39 0.218 0.353 -0.067 0.0598 Uiso calc P 0.64 . . H
H39' 0.3289 0.5296 -0.0015 0.0593 Uiso calc P 0.36 . . H
H40 0.1795 0.5249 -0.1510 0.0565 Uiso calc P 0.64 . . H
H40' 0.2636 0.3468 -0.0647 0.0598 Uiso calc P 0.36 . . H
H41 0.2668 0.5971 -0.1058 0.0565 Uiso calc P 0.64 . . H
H41' 0.1780 0.4179 -0.1178 0.0598 Uiso calc P 0.36 . . H
H42 0.2521 0.3668 -0.1829 0.0999 Uiso calc . 1.00 . . H
H43 0.2718 0.4941 -0.2151 0.0999 Uiso calc . 1.00 . . H
H44 0.3405 0.4349 -0.1348 0.0999 Uiso calc . 1.00 . . H

loop_
_atom_site_aniso_label
_atom_site_aniso_U_11
_atom_site_aniso_U_22
_atom_site_aniso_U_33
_atom_site_aniso_U_12
_atom_site_aniso_U_13
_atom_site_aniso_U_23
Pt1 0.02610(10) 0.02640(9) 0.02940(10) -0.00419(7) 0.01258(7) 0.00191(7)
Cl1 0.0278(6) 0.0388(6) 0.0462(7) -0.0042(5) 0.0101(5) 0.0033(5)
Cl2 0.0397(7) 0.0479(7) 0.0448(7) -0.0095(6) 0.0134(6) -0.0142(6)
N1 0.031(2) 0.025(2) 0.030(2) -0.0020(10) 0.016(2) 0.0030(10)
N2 0.032(2) 0.028(2) 0.026(2) -0.001(2) 0.014(2) 0.000(2)
C1 0.028(2) 0.029(2) 0.042(3) 0.002(2) 0.019(2) 0.005(2)
C2 0.034(3) 0.033(2) 0.037(3) 0.005(2) 0.019(2) 0.001(2)
C3 0.043(3) 0.023(2) 0.032(2) -0.003(2) 0.022(2) 0.004(2)
C4 0.028(2) 0.030(2) 0.027(2) -0.001(2) 0.015(2) 0.003(2)
C5 0.028(2) 0.026(2) 0.027(2) -0.001(2) 0.015(2) 0.005(2)
C6 0.027(2) 0.026(2) 0.026(2) 0.000(2) 0.015(2) 0.006(2)
C7 0.028(2) 0.024(2) 0.031(2) -0.003(2) 0.014(2) 0.000(2)
C8 0.032(2) 0.034(2) 0.031(2) 0.003(2) 0.021(2) 0.005(2)
C9 0.041(3) 0.032(2) 0.037(3) 0.005(2) 0.024(2) -0.001(2)
C10 0.038(3) 0.031(2) 0.035(3) -0.001(2) 0.020(2) -0.004(2)
C11 0.045(3) 0.029(2) 0.036(3) -0.004(2) 0.020(2) -0.003(2)
C12 0.043(3) 0.032(2) 0.033(3) -0.002(2) 0.021(2) -0.001(2)
C13 0.044(3) 0.034(2) 0.037(3) -0.007(2) 0.020(2) -0.007(2)
C14 0.047(3) 0.034(2) 0.040(3) -0.003(2) 0.023(2) -0.003(2)
C15 0.039(3) 0.042(3) 0.039(3) -0.004(2) 0.020(2) -0.003(2)
C16 0.036(3) 0.038(3) 0.035(3) 0.000(2) 0.017(2) -0.002(2)
C17 0.037(3) 0.041(3) 0.036(3) -0.005(2) 0.021(2) 0.000(2)
C18 0.032(2) 0.039(3) 0.034(3) 0.002(2) 0.017(2) 0.003(2)
C19 0.072(4) 0.038(3) 0.048(3) -0.005(3) 0.036(3) -0.002(2)
C20 0.032(3) 0.037(3) 0.040(3) 0.002(2) 0.021(2) 0.003(2)
C21 0.028(2) 0.034(2) 0.042(3) 0.002(2) 0.014(2) 0.000(2)
C22 0.032(3) 0.046(3) 0.044(3) 0.009(2) 0.017(2) 0.005(2)
C23 0.039(3) 0.051(3) 0.042(3) 0.003(2) 0.015(2) 0.004(2)
C24 0.054(4) 0.083(5) 0.048(4) 0.020(4) 0.027(3) 0.007(3)
C25 0.057(4) 0.138(8) 0.043(4) -0.001(5) 0.025(3) 0.021(4)
C26 0.066(7) 0.069(8) 0.047(7) 0.012(6) 0.030(6) 0.015(6)
C26' 0.10(2) 0.039(9) 0.060(10) -0.003(9) 0.050(10) 0.007(8)
C27 0.051(6) 0.071(7) 0.045(6) -0.001(5) 0.018(4) 0.005(5)
C27' 0.09(2) 0.050(10) 0.040(10) -0.030(10) 0.040(10) -0.005(10)
C28 0.060(5) 0.130(8) 0.068(5) -0.016(5) 0.035(4) -0.030(5)

loop_
_atom_type_symbol
_atom_type_description
_atom_type_scat_dispersion_real
_atom_type_scat_dispersion_imag
_atom_type_scat_source
C C 0.003 0.002
;International Tables for Crystallography
(1992, Vol. C, Tables 4.2.6.8 and 6.1.1.4)
;
H H 0.000 0.000
;International Tables for Crystallography
(1992, Vol. C, Table 6.1.1.4)
;
Cl Cl 0.148 0.159
;International Tables for Crystallography
(1992, Vol. C, Tables 4.2.6.8 and 6.1.1.4)
;
N N 0.006 0.003
;International Tables for Crystallography
(1992, Vol. C, Tables 4.2.6.8 and 6.1.1.4)
;
Pt Pt -1.703 8.390
;International Tables for Crystallography
(1992, Vol. C, Tables 4.2.6.8 and 6.1.1.4)
;

loop_
_geom_angle_atom_site_label_1
_geom_angle_atom_site_label_2
_geom_angle_atom_site_label_3
_geom_angle
_geom_angle_publ_flag
Cl1 Pt1 Cl2 89.64(5) yes
Cl1 Pt1 N1 94.90(10) yes
Cl1 Pt1 N2 174.80(10) yes
Cl2 Pt1 N1 175.40(10) yes
Cl2 Pt1 N2 94.90(10) yes
N1 Pt1 N2 80.6(2) yes
Pt1 N1 C1 125.8(3) no
Pt1 N1 C5 115.3(3) no
C1 N1 C5 118.9(4) no
Pt1 N2 C6 114.8(3) no
Pt1 N2 C10 126.7(3) no
C6 N2 C10 118.3(4) no
N1 C1 C2 121.8(4) no
N1 C1 H1 118.0 no
C2 C1 H1 120.2 no
C1 C2 C3 120.4(5) no
C1 C2 H2 118.9 no
C3 C2 H2 120.6 no
C2 C3 C4 117.3(4) no
C2 C3 C11 120.9(5) no
C4 C3 C11 121.7(4) no
C3 C4 C5 120.5(4) no
C3 C4 H3 119.1 no
C5 C4 H3 120.5 no
N1 C5 C4 121.1(4) no
N1 C5 C6 114.5(4) no
C4 C5 C6 124.4(4) no
N2 C6 C5 114.5(4) no
N2 C6 C7 121.1(4) no
C5 C6 C7 124.3(4) no
C6 C7 C8 121.2(4) no
C6 C7 H4 118.5 no
C8 C7 H4 120.3 no
C7 C8 C9 116.8(4) no
C7 C8 C20 121.9(4) no
C9 C8 C20 121.3(5) no
C8 C9 C10 120.4(5) no
C8 C9 H5 120.2 no
C10 C9 H5 119.4 no
N2 C10 C9 122.0(4) no
N2 C10 H6 119.3 no
C9 C10 H6 118.6 no
C3 C11 C12 111.7(4) no
C3 C11 H7 109.7 no
C3 C11 H8 109.6 no
C12 C11 H7 108.0 no
C12 C11 H8 108.3 no
H7 C11 H8 109.6 no
C11 C12 C13 113.5(4) no
C11 C12 H9 108.6 no
C11 C12 H10 108.7 no
C13 C12 H9 107.8 no
C13 C12 H10 108.2 no
H9 C12 H10 110.1 no
C12 C13 C14 113.7(4) no
C12 C13 H11 108.4 no
C12 C13 H12 109.2 no
C14 C13 H11 107.6 no
C14 C13 H12 108.2 no
H11 C13 H12 109.6 no
C13 C14 C15 114.1(5) no
C13 C14 H13 107.7 no
C13 C14 H14 107.8 no
C15 C14 H13 109.2 no
C15 C14 H14 108.7 no
H13 C14 H14 109.4 no
C14 C15 C16 114.7(5) no
C14 C15 H15 109.1 no
C14 C15 H16 108.8 no
C16 C15 H15 107.3 no
C16 C15 H16 107.3 no
H15 C15 H16 109.6 no
C15 C16 C17 113.9(4) no
C15 C16 H17 107.4 no
C15 C16 H18 107.5 no
C17 C16 H17 108.9 no
C17 C16 H18 108.9 no
H17 C16 H18 110.2 no
C16 C17 C18 115.5(4) no
C16 C17 H19 108.0 no
C16 C17 H20 108.1 no
C18 C17 H19 107.9 no
C18 C17 H20 107.7 no
H19 C17 H20 109.6 no
C17 C18 C19 113.6(5) no
C17 C18 H21 108.8 no
C17 C18 H22 108.5 no
C19 C18 H21 108.6 no
C19 C18 H22 108.3 no
H21 C18 H22 108.9 no
C18 C19 H23 109.7 no
C18 C19 H24 110.0 no
C18 C19 H25 109.9 no
H23 C19 H24 109.0 no
H23 C19 H25 109.1 no
H24 C19 H25 109.1 no
C8 C20 C21 113.1(5) no
C8 C20 H26 108.1 no
C8 C20 H27 109.8 no
C21 C20 H26 107.6 no
C21 C20 H27 109.2 no
H26 C20 H27 109.0 no
C20 C21 C22 113.1(4) no
C20 C21 H28 108.4 no
C20 C21 H29 107.5 no
C22 C21 H28 109.4 no
C22 C21 H29 109.2 no
H28 C21 H29 109.2 no
C21 C22 C23 114.2(5) no
C21 C22 H30 108.3 no
C21 C22 H31 108.2 no
C23 C22 H30 108.3 no
C23 C22 H31 107.9 no
H30 C22 H31 109.9 no
C22 C23 C24 113.0(5) no
C22 C23 H32 109.4 no
C22 C23 H33 108.9 no
C24 C23 H32 107.9 no
C24 C23 H33 108.0 no
H32 C23 H33 109.8 no
C23 C24 C25 116.6(7) no
C23 C24 H34 107.2 no
C23 C24 H35 107.7 no
C25 C24 H34 108.0 no
C25 C24 H35 108.3 no
H34 C24 H35 108.8 no
C24 C25 C26 103.1(8) no
C24 C25 C26' 128.0(10) no
C24 C25 H36 104.0 no
C24 C25 H37 113.2 no
C26 C25 H36 90.0 no
C26 C25 H37 109.8 no
C26' C25 H36 105.1 no
C26' C25 H37 75.0 no
H36 C25 H37 131.4 no
C25 C26 C27 112.0(10) no
C25 C26 H38 105.6 no
C25 C26 H39 109.3 no
C27 C26 H38 111.2 no
C27 C26 H39 104.4 no
H38 C26 H39 114.1 no
C25 C26' C27' 105.0(10) no
C25 C26' H38' 109.3 no
C25 C26' H39' 109.3 no
C27' C26' H38' 111.9 no
C27' C26' H39' 109.3 no
H38' C26' H39' 111.6 no
C26 C27 C28 107.0(10) no
C26 C27 H40 112.6 no
C26 C27 H41 113.0 no
C28 C27 H40 108.1 no
C28 C27 H41 107.4 no
H40 C27 H41 108.0 no
C26' C27' C28 110.0(10) no
C26' C27' H40' 112.3 no
C26' C27' H41' 109.1 no
C28 C27' H40' 109.9 no
C28 C27' H41' 108.4 no
H40' C27' H41' 106.5 no
C27 C28 H42 109.5 no
C27 C28 H43 109.5 no
C27 C28 H44 109.5 no
H42 C28 H43 109.5 no
H42 C28 H44 109.5 no
H43 C28 H44 109.5 no

loop_
_geom_bond_atom_site_label_1
_geom_bond_atom_site_label_2
_geom_bond_site_symmetry_1
_geom_bond_site_symmetry_2
_geom_bond_distance
_geom_bond_publ_flag
Pt1 Cl1 . . 2.3010(10) yes
Pt1 Cl2 . . 2.293(2) yes
Pt1 N1 . . 2.012(4) yes
Pt1 N2 . . 2.012(4) yes
N1 C1 . . 1.347(7) no
N1 C5 . . 1.359(5) no
N2 C6 . . 1.369(5) no
N2 C10 . . 1.344(7) no
C1 C2 . . 1.379(7) no
C1 H1 . . 0.950 no
C2 C3 . . 1.387(6) no
C2 H2 . . 0.949 no
C3 C4 . . 1.393(7) no
C3 C11 . . 1.505(7) no
C4 C5 . . 1.383(6) no
C4 H3 . . 0.957 no
C5 C6 . . 1.469(7) no
C6 C7 . . 1.375(6) no
C7 C8 . . 1.387(7) no
C7 H4 . . 0.952 no
C8 C9 . . 1.390(6) no
C8 C20 . . 1.500(7) no
C9 C10 . . 1.385(7) no
C9 H5 . . 0.946 no
C10 H6 . . 0.950 no
C11 C12 . . 1.529(9) no
C11 H7 . . 0.952 no
C11 H8 . . 0.946 no
C12 C13 . . 1.515(7) no
C12 H9 . . 0.946 no
C12 H10 . . 0.947 no
C13 C14 . . 1.515(9) no
C13 H11 . . 0.956 no
C13 H12 . . 0.942 no
C14 C15 . . 1.521(8) no
C14 H13 . . 0.946 no
C14 H14 . . 0.955 no
C15 C16 . . 1.513(9) no
C15 H15 . . 0.949 no
C15 H16 . . 0.949 no
C16 C17 . . 1.517(8) no
C16 H17 . . 0.946 no
C16 H18 . . 0.945 no
C17 C18 . . 1.512(9) no
C17 H19 . . 0.948 no
C17 H20 . . 0.950 no
C18 C19 . . 1.516(8) no
C18 H21 . . 0.951 no
C18 H22 . . 0.955 no
C19 H23 . . 0.953 no
C19 H24 . . 0.953 no
C19 H25 . . 0.951 no
C20 C21 . . 1.528(7) no
C20 H26 . . 0.963 no
C20 H27 . . 0.943 no
C21 C22 . . 1.521(9) no
C21 H28 . . 0.951 no
C21 H29 . . 0.952 no
C22 C23 . . 1.514(8) no
C22 H30 . . 0.947 no
C22 H31 . . 0.948 no
C23 C24 . . 1.510(10) no
C23 H32 . . 0.945 no
C23 H33 . . 0.952 no
C24 C25 . . 1.490(10) no
C24 H34 . . 0.960 no
C24 H35 . . 0.947 no
C25 C26 . . 1.65(2) no
C25 C26' . . 1.46(3) no
C25 H36 . . 0.939 no
C25 H37 . . 0.950 no
C26 C27 . . 1.45(2) no
C26 H38 . . 0.985 no
C26 H39 . . 1.114 no
C26' C27' . . 1.48(3) no
C26' H38' . . 0.931 no
C26' H39' . . 0.945 no
C27 C28 . . 1.47(2) no
C27 H40 . . 0.950 no
C27 H41 . . 0.968 no
C27' C28 . . 1.69(3) no
C27' H40' . . 0.946 no
C27' H41' . . 0.990 no
C28 H42 . . 0.950 no
C28 H43 . . 0.950 no
C28 H44 . . 0.950 no

loop_
_geom_contact_atom_site_label_1
_geom_contact_atom_site_label_2
_geom_contact_distance
_geom_contact_site_symmetry_2
Pt1 C4 3.574(6) 3_656
Cl1 C2 3.587(5) 2_656
Cl1 C7 3.594(5) 3_656
N1 C6 3.386(7) 3_656
N1 C7 3.534(6) 3_656
N2 C5 3.557(6) 3_656
C1 C8 3.509(7) 3_656
C1 C21 3.559(8) 4_555
C1 C7 3.568(8) 3_656
C2 C10 3.562(8) 3_656
C2 C21 3.582(8) 4_555
C2 C9 3.589(8) 3_656
